data_8101379
loop_
_publ_author_name
'Krupicka, Erik'
'Lentz, Axel'

_publ_section_title
;
Crystal structure of polymeric aqua-pyridine-\m~4~-squarato-copper
(II), [Cu(C~5~H~5~N)(C~4~O~4~)(H~2~O)]
;
_journal_issue 4
_journal_name_full 'Zeitschrift f\"ur Kristallographie - New Crystal Structures'
_journal_page_first 575
_journal_page_last 576
_journal_volume 215
_journal_year 2000
_chemical_formula_structural '[Cu (C5 H5 N) (C4 O4) (H2 O)]'
_chemical_formula_sum 'C9 H7 Cu N O5'
_chemical_formula_weight 272.70
_space_group_IT_number 14
_symmetry_cell_setting monoclinic
_symmetry_space_group_name_Hall '-P 2yn'
_symmetry_space_group_name_H-M 'P 1 21/n 1'
_cell_angle_alpha 90.00
_cell_angle_beta 92.180(14)
_cell_angle_gamma 90.00
_cell_formula_units_Z 4
_cell_length_a 5.9400(10)
_cell_length_b 8.2140(13)
_cell_length_c 19.440(3)
_cell_measurement_temperature 293(2)
_cell_volume 947.8(3)
_diffrn_ambient_temperature 293(2)
_exptl_crystal_density_diffrn 1.911
_cod_original_sg_symbol_H-M 'P 21/n'
_cod_database_code 8101379

loop_
_symmetry_equiv_pos_as_xyz
'x, y, z'
'-x+1/2, y+1/2, -z+1/2'
'-x, -y, -z'
'x-1/2, -y-1/2, z-1/2'

loop_
_atom_site_label
_atom_site_type_symbol
_atom_site_fract_x
_atom_site_fract_y
_atom_site_fract_z
_atom_site_U_iso_or_equiv
_atom_site_adp_type
_atom_site_occupancy
_atom_site_calc_flag
_atom_site_refinement_flags
_atom_site_disorder_assembly
_atom_site_disorder_group
Cu1 Cu 0.50305(6) 0.25401(5) 0.078237(19) 0.02428(14) Uani 1 d . . .
O1 O 0.7924(4) 0.3746(3) 0.08189(12) 0.0295(5) Uani 1 d . . .
O2 O 0.2115(4) 0.1361(3) 0.08253(12) 0.0295(5) Uani 1 d . . .
O3 O 0.7043(4) 0.0030(3) 0.07239(13) 0.0313(5) Uani 1 d . . .
O4 O 0.2934(4) 0.5143(3) 0.07945(13) 0.0313(5) Uani 1 d . . .
N1 N 0.5177(5) 0.2505(3) 0.18011(16) 0.0283(6) Uani 1 d . . .
O5 O 0.4753(5) 0.2616(4) -0.02112(15) 0.0400(7) Uani 1 d . . .
C1 C 0.1340(5) 0.5067(4) 0.03585(17) 0.0241(6) Uani 1 d . . .
C2 C 0.0977(5) 0.0627(4) 0.03629(17) 0.0236(6) Uani 1 d . . .
C3 C 0.8668(5) 0.0013(4) 0.03258(17) 0.0247(6) Uani 1 d . . .
C4 C 0.9034(5) 0.4422(4) 0.03574(17) 0.0245(6) Uani 1 d . . .
C5 C 0.5384(10) 0.2403(6) 0.3227(2) 0.0586(13) Uani 1 d . . .
H5 H 0.5449 0.2371 0.3706 0.070 Uiso 1 calc R . .
C6 C 0.3491(7) 0.3110(5) 0.2165(2) 0.0450(10) Uani 1 d . . .
H6 H 0.2244 0.3564 0.1933 0.054 Uiso 1 calc R . .
C7 C 0.6943(7) 0.1872(5) 0.2145(2) 0.0434(9) Uani 1 d . . .
H7 H 0.8129 0.1473 0.1895 0.052 Uiso 1 calc R . .
C8 C 0.3573(9) 0.3074(7) 0.2879(3) 0.0620(13) Uani 1 d . . .
H8 H 0.2392 0.3508 0.3120 0.074 Uiso 1 calc R . .
C9 C 0.7108(9) 0.1775(6) 0.2857(2) 0.0584(12) Uani 1 d . . .
H9 H 0.8356 0.1297 0.3078 0.070 Uiso 1 calc R . .
H1 H 0.443(8) 0.185(6) -0.040(2) 0.057(16) Uiso 1 d . . .
H2 H 0.534(9) 0.317(6) -0.042(3) 0.059(16) Uiso 1 d . . .

loop_
_atom_site_aniso_label
_atom_site_aniso_U_11
_atom_site_aniso_U_22
_atom_site_aniso_U_33
_atom_site_aniso_U_23
_atom_site_aniso_U_13
_atom_site_aniso_U_12
Cu1 0.0212(2) 0.0266(2) 0.0250(3) -0.00064(15) 0.00162(17) -0.00779(15)
O1 0.0221(10) 0.0346(12) 0.0321(13) 0.0010(10) 0.0033(9) -0.0117(9)
O2 0.0220(10) 0.0350(12) 0.0316(13) -0.0039(10) 0.0027(9) -0.0124(9)
O3 0.0237(11) 0.0326(12) 0.0385(14) -0.0071(10) 0.0109(10) -0.0088(9)
O4 0.0254(11) 0.0342(12) 0.0339(13) 0.0060(10) -0.0028(10) -0.0097(9)
N1 0.0296(14) 0.0270(13) 0.0285(15) -0.0013(11) 0.0029(12) -0.0084(11)
O5 0.0538(17) 0.0365(15) 0.0298(15) -0.0014(12) 0.0032(13) -0.0273(13)
C1 0.0184(13) 0.0216(13) 0.0326(17) -0.0007(12) 0.0030(12) -0.0041(11)
C2 0.0210(14) 0.0197(13) 0.0303(17) 0.0010(12) 0.0014(12) -0.0032(11)
C3 0.0192(13) 0.0217(13) 0.0332(18) -0.0004(13) 0.0001(12) -0.0039(11)
C4 0.0210(14) 0.0210(13) 0.0315(17) -0.0024(12) 0.0025(12) -0.0034(11)
C5 0.090(4) 0.059(3) 0.026(2) 0.0029(19) -0.002(2) -0.029(3)
C6 0.041(2) 0.057(2) 0.037(2) -0.0004(19) 0.0106(17) -0.0026(19)
C7 0.042(2) 0.048(2) 0.040(2) -0.0013(18) -0.0048(17) 0.0009(18)
C8 0.071(3) 0.076(3) 0.040(3) -0.009(2) 0.023(2) -0.010(3)
C9 0.069(3) 0.061(3) 0.043(3) 0.008(2) -0.018(2) -0.002(2)

loop_
_geom_bond_atom_site_label_1
_geom_bond_atom_site_label_2
_geom_bond_distance
_geom_bond_site_symmetry_2
_geom_bond_publ_flag
Cu1 O5 1.933(3) . ?
Cu1 N1 1.979(3) . ?
Cu1 O1 1.983(2) . ?
Cu1 O2 1.989(2) . ?
Cu1 O3 2.388(2) . ?
O1 C4 1.262(4) . ?
O2 C2 1.258(4) . ?
O3 C3 1.260(3) . ?
O4 C1 1.248(4) . ?
N1 C7 1.328(5) . ?
N1 C6 1.343(5) . ?
C1 C4 1.463(5) 3_665 ?
C1 C4 1.468(4) 1_455 ?
C2 C3 1.460(4) 1_455 ?
C2 C3 1.461(4) 3_655 ?
C3 C2 1.460(4) 1_655 ?
C3 C2 1.461(4) 3_655 ?
C4 C1 1.463(5) 3_665 ?
C4 C1 1.468(4) 1_655 ?
C5 C8 1.366(8) . ?
C5 C9 1.375(7) . ?
C6 C8 1.388(6) . ?
C7 C9 1.386(6) . ?
